data_1100760
loop_
_publ_author_name
'Sergey M. Dibrov'
'Bin Deng'
'Donald E. Ellis'
'James A. Ibers'

_publ_contact_author_name 'James A. Ibers'
_publ_section_title
;

Synthesis and Structural Characterization of Some Selenoruthenates and

Telluroruthenates

;
_journal_name_full 'Inorganic Chemistry'
_journal_page_first 3441
_journal_page_last 3448
_journal_paper_doi 10.1021/ic0483646
_journal_volume 44
_journal_year 2005
_chemical_formula_sum 'C46 H40 P2 Ru2 Se4'
_chemical_formula_weight 1172.70
_chemical_name_systematic
;

?

;
_space_group_IT_number 2
_symmetry_cell_setting triclinic
_symmetry_space_group_name_Hall '-P 1'
_symmetry_space_group_name_H-M 'P -1'
_atom_sites_solution_hydrogens geom
_atom_sites_solution_primary direct
_atom_sites_solution_secondary difmap
_audit_creation_method SHELXL-97
_cell_angle_alpha 93.561(3)
_cell_angle_beta 93.604(3)
_cell_angle_gamma 109.951(2)
_cell_formula_units_Z 1
_cell_length_a 9.5419(14)
_cell_length_b 11.8807(17)
_cell_length_c 11.9229(18)
_cell_measurement_reflns_used 3844
_cell_measurement_temperature 153(2)
_cell_measurement_theta_max 26.40
_cell_measurement_theta_min 1.72
_cell_volume 1263.0(3)
_computing_structure_refinement 'SHELXL-97 (Sheldrick, 1997)'
_computing_structure_solution 'SHELXS-97 (Sheldrick, 1990)'
_diffrn_ambient_temperature 153(2)
_diffrn_measured_fraction_theta_full 0.994
_diffrn_measured_fraction_theta_max 0.994
_diffrn_measurement_device_type 'Bruker 1000-CCD'
_diffrn_measurement_method 'omega scans'
_diffrn_radiation_monochromator graphite
_diffrn_radiation_source 'fine-focus sealed tube'
_diffrn_radiation_type MoK\a
_diffrn_radiation_wavelength 0.71073
_diffrn_reflns_av_R_equivalents 0.0517
_diffrn_reflns_av_sigmaI/netI 0.0702
_diffrn_reflns_limit_h_max 11
_diffrn_reflns_limit_h_min -11
_diffrn_reflns_limit_k_max 14
_diffrn_reflns_limit_k_min -14
_diffrn_reflns_limit_l_max 14
_diffrn_reflns_limit_l_min -14
_diffrn_reflns_number 13958
_diffrn_reflns_theta_full 26.40
_diffrn_reflns_theta_max 26.40
_diffrn_reflns_theta_min 1.72
_exptl_absorpt_coefficient_mu 3.570
_exptl_absorpt_correction_T_max 0.93407
_exptl_absorpt_correction_T_min 0.74289
_exptl_absorpt_correction_type numerical
_exptl_crystal_colour green
_exptl_crystal_density_diffrn 1.542
_exptl_crystal_density_method 'not measured'
_exptl_crystal_description plate
_exptl_crystal_F_000 570
_exptl_crystal_size_max 0.082
_exptl_crystal_size_mid 0.048
_exptl_crystal_size_min 0.020
_refine_diff_density_max 1.214
_refine_diff_density_min -0.888
_refine_diff_density_rms 0.206
_refine_ls_extinction_method none
_refine_ls_goodness_of_fit_ref 1.020
_refine_ls_hydrogen_treatment mixed
_refine_ls_matrix_type full
_refine_ls_number_parameters 244
_refine_ls_number_reflns 5146
_refine_ls_number_restraints 0
_refine_ls_restrained_S_all 1.020
_refine_ls_R_factor_all 0.0686
_refine_ls_R_factor_gt 0.0443
_refine_ls_shift/su_max 0.001
_refine_ls_shift/su_mean 0.000
_refine_ls_structure_factor_coef Fsqd
_refine_ls_weighting_details 'calc w=1/[\s^2^(Fo^2^)+(0.0680P)^2^+0.0000P] where P=(Fo^2^+2Fc^2^)/3'
_refine_ls_weighting_scheme calc
_refine_ls_wR_factor_gt 0.1192
_refine_ls_wR_factor_ref 0.1295
_reflns_number_gt 3436
_reflns_number_total 5146
_reflns_threshold_expression >2sigma(I)
_cod_data_source_file ic0483646si20041124_025321_2.cif
_cod_data_source_block Ru2Se4
_cod_database_code 1100760

loop_
_symmetry_equiv_pos_as_xyz
'x, y, z'
'-x, -y, -z'

loop_
_atom_site_label
_atom_site_type_symbol
_atom_site_fract_x
_atom_site_fract_y
_atom_site_fract_z
_atom_site_U_iso_or_equiv
_atom_site_adp_type
_atom_site_occupancy
_atom_site_symmetry_multiplicity
_atom_site_calc_flag
_atom_site_refinement_flags
_atom_site_disorder_assembly
_atom_site_disorder_group
Ru1 Ru 0.07912(5) 0.15215(4) 0.13978(4) 0.02444(15) Uani 1 1 d . . .
Se1 Se 0.19293(7) 0.16348(5) -0.03697(5) 0.02568(17) Uani 1 1 d . . .
Se2 Se 0.00785(7) -0.05847(5) 0.16843(5) 0.02640(17) Uani 1 1 d . . .
P1 P 0.30542(18) 0.18522(14) 0.23675(13) 0.0244(4) Uani 1 1 d . . .
C1 C 0.4616(7) 0.3160(6) 0.2026(5) 0.0292(14) Uani 1 1 d . . .
C2 C 0.4353(9) 0.4143(6) 0.1650(6) 0.050(2) Uani 1 1 d . . .
H2 H 0.3373 0.4134 0.1562 0.060 Uiso 1 1 calc R . .
C3 C 0.5504(9) 0.5148(6) 0.1400(6) 0.051(2) Uani 1 1 d . . .
H3 H 0.5301 0.5807 0.1149 0.061 Uiso 1 1 calc R . .
C4 C 0.6930(10) 0.5163(7) 0.1523(8) 0.064(3) Uani 1 1 d . . .
H4 H 0.7703 0.5816 0.1314 0.077 Uiso 1 1 calc R . .
C5 C 0.7243(11) 0.4232(8) 0.1950(14) 0.123(6) Uani 1 1 d . . .
H5 H 0.8231 0.4272 0.2082 0.148 Uiso 1 1 calc R . .
C6 C 0.6083(10) 0.3222(8) 0.2188(12) 0.095(4) Uani 1 1 d . . .
H6 H 0.6298 0.2577 0.2462 0.114 Uiso 1 1 calc R . .
C7 C 0.3898(6) 0.0680(5) 0.2364(5) 0.0260(13) Uani 1 1 d . . .
C8 C 0.3781(7) -0.0035(6) 0.1371(5) 0.0304(14) Uani 1 1 d . . .
H8 H 0.3248 0.0075 0.0732 0.036 Uiso 1 1 calc R . .
C9 C 0.4444(7) -0.0916(6) 0.1311(6) 0.0351(16) Uani 1 1 d . . .
H9 H 0.4377 -0.1374 0.0634 0.042 Uiso 1 1 calc R . .
C10 C 0.5195(8) -0.1097(6) 0.2261(6) 0.0383(17) Uani 1 1 d . . .
H10 H 0.5614 -0.1698 0.2236 0.046 Uiso 1 1 calc R . .
C11 C 0.5333(8) -0.0388(7) 0.3260(6) 0.0419(18) Uani 1 1 d . . .
H11 H 0.5871 -0.0501 0.3894 0.050 Uiso 1 1 calc R . .
C12 C 0.4676(7) 0.0487(6) 0.3318(5) 0.0340(15) Uani 1 1 d . . .
H12 H 0.4753 0.0945 0.3995 0.041 Uiso 1 1 calc R . .
C13 C 0.2927(7) 0.2159(6) 0.3881(5) 0.0288(14) Uani 1 1 d . . .
C14 C 0.2014(8) 0.1257(6) 0.4439(5) 0.0362(17) Uani 1 1 d . . .
H14 H 0.1527 0.0506 0.4051 0.043 Uiso 1 1 calc R . .
C15 C 0.1796(7) 0.1431(7) 0.5564(6) 0.0391(17) Uani 1 1 d . . .
H15 H 0.1209 0.0794 0.5935 0.047 Uiso 1 1 calc R . .
C16 C 0.2442(9) 0.2532(7) 0.6116(6) 0.0470(19) Uani 1 1 d . . .
H16 H 0.2308 0.2658 0.6874 0.056 Uiso 1 1 calc R . .
C17 C 0.3285(12) 0.3452(8) 0.5566(7) 0.077(3) Uani 1 1 d . . .
H17 H 0.3686 0.4218 0.5941 0.093 Uiso 1 1 calc R . .
C18 C 0.3562(9) 0.3276(7) 0.4454(6) 0.053(2) Uani 1 1 d . . .
H18 H 0.4175 0.3912 0.4097 0.064 Uiso 1 1 calc R . .
C19 C 0.0423(8) 0.3064(6) 0.2335(6) 0.0384(17) Uani 1 1 d . . .
H19 H 0.1166 0.3594 0.2847 0.046 Uiso 1 1 calc R . .
C20 C -0.0678(9) 0.2001(7) 0.2580(6) 0.046(2) Uani 1 1 d . . .
H20 H -0.0794 0.1702 0.3284 0.055 Uiso 1 1 calc R . .
C21 C -0.1574(8) 0.1467(6) 0.1577(7) 0.0418(18) Uani 1 1 d . . .
H21 H -0.2396 0.0757 0.1508 0.050 Uiso 1 1 calc R . .
C22 C -0.1031(8) 0.2178(6) 0.0695(6) 0.0355(16) Uani 1 1 d . . .
H22 H -0.1405 0.2020 -0.0059 0.043 Uiso 1 1 calc R . .
C23 C 0.0205(8) 0.3187(6) 0.1178(6) 0.0386(17) Uani 1 1 d . . .
H23 H 0.0773 0.3821 0.0794 0.046 Uiso 1 1 calc R . .

loop_
_atom_site_aniso_label
_atom_site_aniso_U_11
_atom_site_aniso_U_22
_atom_site_aniso_U_33
_atom_site_aniso_U_23
_atom_site_aniso_U_13
_atom_site_aniso_U_12
Ru1 0.0261(3) 0.0261(3) 0.0213(3) 0.0001(2) 0.0009(2) 0.0100(2)
Se1 0.0264(3) 0.0271(3) 0.0223(3) 0.0036(2) 0.0025(2) 0.0073(3)
Se2 0.0294(3) 0.0280(3) 0.0204(3) 0.0041(2) 0.0008(2) 0.0081(3)
P1 0.0267(8) 0.0240(8) 0.0214(8) 0.0013(6) 0.0027(6) 0.0072(7)
C1 0.029(3) 0.028(3) 0.028(3) -0.001(3) 0.007(3) 0.007(3)
C2 0.052(5) 0.032(4) 0.051(5) 0.011(3) -0.018(4) -0.003(4)
C3 0.065(6) 0.029(4) 0.038(4) 0.007(3) -0.009(4) -0.007(4)
C4 0.064(6) 0.032(4) 0.086(7) 0.001(4) 0.047(5) -0.002(4)
C5 0.054(6) 0.036(5) 0.295(19) 0.047(8) 0.089(9) 0.017(5)
C6 0.054(6) 0.042(5) 0.205(14) 0.041(7) 0.052(7) 0.024(5)
C7 0.019(3) 0.028(3) 0.031(3) 0.007(3) 0.008(3) 0.007(3)
C8 0.031(4) 0.035(4) 0.025(3) 0.003(3) 0.000(3) 0.012(3)
C9 0.034(4) 0.040(4) 0.034(4) -0.005(3) 0.006(3) 0.017(3)
C10 0.038(4) 0.040(4) 0.046(4) 0.008(3) 0.013(3) 0.023(3)
C11 0.043(4) 0.058(5) 0.032(4) 0.010(3) -0.003(3) 0.027(4)
C12 0.031(4) 0.047(4) 0.027(4) 0.003(3) 0.002(3) 0.018(3)
C13 0.028(3) 0.035(4) 0.023(3) 0.002(3) 0.000(3) 0.011(3)
C14 0.044(4) 0.034(4) 0.019(3) 0.003(3) 0.005(3) -0.002(3)
C15 0.029(4) 0.051(5) 0.035(4) 0.009(3) 0.005(3) 0.009(3)
C16 0.070(6) 0.043(5) 0.027(4) -0.001(3) 0.011(4) 0.018(4)
C17 0.133(9) 0.040(5) 0.035(5) -0.011(4) 0.003(5) 0.003(5)
C18 0.073(6) 0.036(4) 0.031(4) -0.002(3) 0.011(4) -0.006(4)
C19 0.045(4) 0.040(4) 0.035(4) -0.013(3) -0.004(3) 0.024(4)
C20 0.066(5) 0.062(5) 0.032(4) 0.014(4) 0.022(4) 0.047(5)
C21 0.032(4) 0.033(4) 0.067(5) 0.001(4) 0.016(4) 0.019(3)
C22 0.042(4) 0.044(4) 0.027(4) -0.012(3) -0.007(3) 0.028(3)
C23 0.044(4) 0.038(4) 0.046(4) 0.012(3) 0.004(3) 0.029(3)

loop_
_atom_type_symbol
_atom_type_description
_atom_type_scat_dispersion_real
_atom_type_scat_dispersion_imag
_atom_type_scat_source
C C 0.0033 0.0016 'International Tables Vol C Tables 4.2.6.8 and 6.1.1.4'
H H 0.0000 0.0000 'International Tables Vol C Tables 4.2.6.8 and 6.1.1.4'
P P 0.1023 0.0942 'International Tables Vol C Tables 4.2.6.8 and 6.1.1.4'
Se Se -0.0929 2.2259 'International Tables Vol C Tables 4.2.6.8 and 6.1.1.4'
Ru Ru -1.2594 0.8363 'International Tables Vol C Tables 4.2.6.8 and 6.1.1.4'

loop_
_geom_angle_atom_site_label_1
_geom_angle_atom_site_label_2
_geom_angle_atom_site_label_3
_geom_angle
_geom_angle_site_symmetry_1
_geom_angle_site_symmetry_3
_geom_angle_publ_flag
C19 Ru1 C20 36.6(3) . . ?
C19 Ru1 C23 36.5(2) . . ?
C20 Ru1 C23 60.7(3) . . ?
C19 Ru1 C21 60.8(3) . . ?
C20 Ru1 C21 36.5(3) . . ?
C23 Ru1 C21 60.2(3) . . ?
C19 Ru1 C22 61.3(2) . . ?
C20 Ru1 C22 61.0(2) . . ?
C23 Ru1 C22 36.6(2) . . ?
C21 Ru1 C22 36.1(3) . . ?
C19 Ru1 P1 93.78(18) . . ?
C20 Ru1 P1 108.0(2) . . ?
C23 Ru1 P1 114.98(19) . . ?
C21 Ru1 P1 144.0(2) . . ?
C22 Ru1 P1 151.52(18) . . ?
C19 Ru1 Se2 132.8(2) . . ?
C20 Ru1 Se2 98.1(2) . . ?
C23 Ru1 Se2 150.98(19) . . ?
C21 Ru1 Se2 90.85(18) . . ?
C22 Ru1 Se2 117.22(18) . . ?
P1 Ru1 Se2 89.45(5) . . ?
C19 Ru1 Se1 124.4(2) . . ?
C20 Ru1 Se1 152.37(19) . . ?
C23 Ru1 Se1 93.06(19) . . ?
C21 Ru1 Se1 124.6(2) . . ?
C22 Ru1 Se1 93.03(18) . . ?
P1 Ru1 Se1 90.36(5) . . ?
Se2 Ru1 Se1 102.67(3) . . ?
Se2 Se1 Ru1 103.40(3) 2 . ?
Se1 Se2 Ru1 107.83(3) 2 . ?
C7 P1 C1 101.9(3) . . ?
C7 P1 C13 102.1(3) . . ?
C1 P1 C13 103.8(3) . . ?
C7 P1 Ru1 120.9(2) . . ?
C1 P1 Ru1 116.3(2) . . ?
C13 P1 Ru1 109.6(2) . . ?
C2 C1 C6 117.6(7) . . ?
C2 C1 P1 120.3(5) . . ?
C6 C1 P1 122.1(6) . . ?
C1 C2 C3 121.7(8) . . ?
C4 C3 C2 119.3(8) . . ?
C3 C4 C5 120.6(8) . . ?
C4 C5 C6 119.6(9) . . ?
C1 C6 C5 120.9(9) . . ?
C8 C7 C12 118.5(6) . . ?
C8 C7 P1 119.1(5) . . ?
C12 C7 P1 122.5(5) . . ?
C7 C8 C9 121.5(6) . . ?
C10 C9 C8 119.1(6) . . ?
C9 C10 C11 120.4(6) . . ?
C12 C11 C10 120.5(6) . . ?
C11 C12 C7 120.1(6) . . ?
C14 C13 C18 117.8(6) . . ?
C14 C13 P1 118.2(5) . . ?
C18 C13 P1 123.6(5) . . ?
C13 C14 C15 121.9(6) . . ?
C16 C15 C14 119.3(7) . . ?
C15 C16 C17 119.8(7) . . ?
C16 C17 C18 121.3(7) . . ?
C13 C18 C17 119.8(7) . . ?
C20 C19 C23 107.9(6) . . ?
C20 C19 Ru1 71.7(4) . . ?
C23 C19 Ru1 72.9(4) . . ?
C19 C20 C21 108.0(6) . . ?
C19 C20 Ru1 71.6(4) . . ?
C21 C20 Ru1 73.0(4) . . ?
C22 C21 C20 109.0(6) . . ?
C22 C21 Ru1 72.4(4) . . ?
C20 C21 Ru1 70.6(4) . . ?
C21 C22 C23 106.7(6) . . ?
C21 C22 Ru1 71.6(4) . . ?
C23 C22 Ru1 71.2(4) . . ?
C19 C23 C22 108.4(6) . . ?
C19 C23 Ru1 70.6(4) . . ?
C22 C23 Ru1 72.2(4) . . ?

loop_
_geom_bond_atom_site_label_1
_geom_bond_atom_site_label_2
_geom_bond_distance
_geom_bond_site_symmetry_2
_geom_bond_publ_flag
Ru1 C19 2.228(6) . ?
Ru1 C20 2.229(7) . ?
Ru1 C23 2.258(6) . ?
Ru1 C21 2.260(7) . ?
Ru1 C22 2.271(6) . ?
Ru1 P1 2.2813(17) . ?
Ru1 Se2 2.4114(8) . ?
Ru1 Se1 2.4211(8) . ?
Se1 Se2 2.3307(9) 2 ?
Se2 Se1 2.3307(9) 2 ?
P1 C7 1.831(6) . ?
P1 C1 1.837(6) . ?
P1 C13 1.838(6) . ?
C1 C2 1.371(9) . ?
C1 C6 1.377(11) . ?
C2 C3 1.383(10) . ?
C3 C4 1.353(11) . ?
C4 C5 1.360(13) . ?
C5 C6 1.386(12) . ?
C7 C8 1.389(9) . ?
C7 C12 1.392(8) . ?
C8 C9 1.396(9) . ?
C9 C10 1.370(9) . ?
C10 C11 1.387(10) . ?
C11 C12 1.386(9) . ?
C13 C14 1.369(9) . ?
C13 C18 1.372(9) . ?
C14 C15 1.384(9) . ?
C15 C16 1.348(10) . ?
C16 C17 1.353(11) . ?
C17 C18 1.385(11) . ?
C19 C20 1.401(10) . ?
C19 C23 1.406(9) . ?
C20 C21 1.405(11) . ?
C21 C22 1.402(10) . ?
C22 C23 1.423(9) . ?
